data_7238335
loop_
_publ_author_name
'Zhang, Lai-Ping'
'Ma, Jian-Fang'
'Pang, Yuan-Yuan'
'Ma, Ji-Cheng'
'Yang, Jin'

_publ_section_title
;
 Four novel topological frameworks based on
 4,4&#x2032;-(hexafluoroisopropylidene)diphthalic acid and
 1,1&#x2032;-(1,4-butanediyl)bis(imidazole) ligand
;
_journal_issue 12
_journal_name_full CrystEngComm
_journal_page_first 4433
_journal_paper_doi 10.1039/c0ce00181c
_journal_volume 12
_journal_year 2010
_chemical_formula_moiety 'C24 H18 Cd2 F6 N2 O10 0.5(H2 O)'
_chemical_formula_sum 'C24 H19 Cd2 F6 N2 O10.5'
_chemical_formula_weight 842.21
_space_group_IT_number 2
_space_group_name_Hall '-P 1'
_space_group_name_H-M_alt 'P -1'
_symmetry_cell_setting triclinic
_symmetry_space_group_name_Hall '-P 1'
_symmetry_space_group_name_H-M 'P -1'
_atom_sites_solution_hydrogens geom
_atom_sites_solution_primary direct
_atom_sites_solution_secondary difmap
_audit_creation_method SHELXL-97
_cell_angle_alpha 73.063(5)
_cell_angle_beta 80.033(5)
_cell_angle_gamma 85.796(5)
_cell_formula_units_Z 2
_cell_length_a 7.838(5)
_cell_length_b 11.043(5)
_cell_length_c 16.485(5)
_cell_measurement_reflns_used 6575
_cell_measurement_temperature 293(2)
_cell_measurement_theta_max 29.7
_cell_measurement_theta_min 4.4
_cell_volume 1344.0(11)
_computing_cell_refinement PROCESS-AUTO
_computing_data_collection PROCESS-AUTO
_computing_data_reduction PROCESS-AUTO
_computing_structure_refinement 'SHELXL-97 (Sheldrick, 1997)'
_computing_structure_solution 'SHELXS-97 (Sheldrick, 1997)'
_diffrn_ambient_temperature 293(2)
_diffrn_detector_area_resol_mean 10.0
_diffrn_measured_fraction_theta_full 0.991
_diffrn_measured_fraction_theta_max 0.859
_diffrn_measurement_device_type 'Rigaku RAXIS-RAPID'
_diffrn_measurement_method '\w scan'
_diffrn_radiation_monochromator graphite
_diffrn_radiation_source 'fine-focus sealed tube'
_diffrn_radiation_type MoK\a
_diffrn_radiation_wavelength 0.71069
_diffrn_reflns_av_R_equivalents 0.0340
_diffrn_reflns_av_sigmaI/netI 0.0821
_diffrn_reflns_limit_h_max 10
_diffrn_reflns_limit_h_min -10
_diffrn_reflns_limit_k_max 15
_diffrn_reflns_limit_k_min -14
_diffrn_reflns_limit_l_max 22
_diffrn_reflns_limit_l_min -18
_diffrn_reflns_number 10870
_diffrn_reflns_theta_full 25.00
_diffrn_reflns_theta_max 29.74
_diffrn_reflns_theta_min 4.37
_exptl_absorpt_coefficient_mu 1.687
_exptl_absorpt_correction_T_max 0.721
_exptl_absorpt_correction_T_min 0.685
_exptl_absorpt_correction_type multi-scan
_exptl_absorpt_process_details
;
Higashi,T (1995) Program for absorption correction.
Rigaku Corporation, Tokyo, Japan.
;
_exptl_crystal_colour colorless
_exptl_crystal_density_diffrn 2.081
_exptl_crystal_density_method 'not measured'
_exptl_crystal_description block
_exptl_crystal_F_000 822
_exptl_crystal_size_max 0.226
_exptl_crystal_size_mid 0.214
_exptl_crystal_size_min 0.197
_refine_diff_density_max 0.860
_refine_diff_density_min -1.040
_refine_diff_density_rms 0.121
_refine_ls_extinction_method none
_refine_ls_goodness_of_fit_ref 0.885
_refine_ls_hydrogen_treatment mixed
_refine_ls_matrix_type full
_refine_ls_number_parameters 422
_refine_ls_number_reflns 6575
_refine_ls_number_restraints 13
_refine_ls_restrained_S_all 0.886
_refine_ls_R_factor_all 0.0713
_refine_ls_R_factor_gt 0.0366
_refine_ls_shift/su_max 0.008
_refine_ls_shift/su_mean 0.000
_refine_ls_structure_factor_coef Fsqd
_refine_ls_weighting_details 'calc w=1/[\s^2^(Fo^2^)+(0.0252P)^2^+0.0000P] where P=(Fo^2^+2Fc^2^)/3'
_refine_ls_weighting_scheme calc
_refine_ls_wR_factor_gt 0.0618
_refine_ls_wR_factor_ref 0.0682
_reflns_number_gt 4300
_reflns_number_total 6575
_reflns_threshold_expression >2sigma(I)
_cod_data_source_file c0ce00181c.txt
_cod_data_source_block Compound-2
_cod_original_sg_symbol_Hall '-P 1 '
_cod_original_sg_symbol_H-M 'P -1 '
_cod_original_formula_sum 'C24 H19 Cd2 F6 N2 O10.50'
_cod_database_code 7238335

loop_
_symmetry_equiv_pos_as_xyz
'x, y, z'
'-x, -y, -z'

loop_
_atom_site_label
_atom_site_type_symbol
_atom_site_fract_x
_atom_site_fract_y
_atom_site_fract_z
_atom_site_U_iso_or_equiv
_atom_site_adp_type
_atom_site_occupancy
_atom_site_symmetry_multiplicity
_atom_site_calc_flag
_atom_site_refinement_flags
Cd1 Cd -0.07865(3) 0.65816(2) 0.389412(16) 0.02115(8) Uani 1 1 d .
Cd2 Cd -0.51092(4) 0.75857(3) 0.468650(18) 0.02599(9) Uani 1 1 d .
C1 C -0.0014(6) 0.7463(4) 0.1840(3) 0.0378(10) Uani 1 1 d .
H1 H -0.1167 0.7308 0.1845 0.045 Uiso 1 1 calc R
C2 C 0.2364(6) 0.7620(4) 0.2249(3) 0.0369(11) Uani 1 1 d .
H2 H 0.3187 0.7594 0.2598 0.044 Uiso 1 1 calc R
C3 C 0.2649(6) 0.8021(4) 0.1385(3) 0.0425(11) Uani 1 1 d .
H3 H 0.3684 0.8309 0.1033 0.051 Uiso 1 1 calc R
C4 C 0.0759(7) 0.8235(4) 0.0239(2) 0.0426(12) Uani 1 1 d .
H4A H -0.0351 0.7898 0.0241 0.051 Uiso 1 1 calc R
H4B H 0.1642 0.7827 -0.0089 0.051 Uiso 1 1 calc R
C5 C 0.0736(6) 0.9644(4) -0.0204(2) 0.0420(12) Uani 1 1 d .
H5A H 0.0633 0.9778 -0.0802 0.050 Uiso 1 1 calc R
H5B H 0.1829 0.9988 -0.0187 0.050 Uiso 1 1 calc R
C6 C -0.2248(6) 0.9271(4) 0.3768(3) 0.0423(13) Uani 1 1 d .
C7 C -0.0917(5) 1.0138(3) 0.3161(2) 0.0237(8) Uani 1 1 d .
C8 C -0.1531(5) 1.1125(3) 0.2530(2) 0.0290(9) Uani 1 1 d .
H8 H -0.2697 1.1160 0.2476 0.035 Uiso 1 1 calc R
C9 C -0.0455(5) 1.2052(3) 0.1985(2) 0.0249(9) Uani 1 1 d .
H9 H -0.0898 1.2698 0.1567 0.030 Uiso 1 1 calc R
C10 C 0.1285(4) 1.2026(3) 0.2056(2) 0.0168(7) Uani 1 1 d .
C11 C 0.1917(5) 1.1023(3) 0.2684(2) 0.0201(8) Uani 1 1 d .
H11 H 0.3081 1.0997 0.2741 0.024 Uiso 1 1 calc R
C12 C 0.0849(5) 1.0075(3) 0.3221(2) 0.0197(8) Uani 1 1 d .
C13 C 0.1628(5) 0.8986(3) 0.3854(2) 0.0226(8) Uani 1 1 d .
C14 C 0.2563(4) 1.3052(3) 0.1499(2) 0.0187(8) Uani 1 1 d .
C15 C 0.3481(5) 1.3620(3) 0.2052(2) 0.0182(8) Uani 1 1 d .
C16 C 0.2538(5) 1.3744(3) 0.2827(2) 0.0194(8) Uani 1 1 d .
H16 H 0.1426 1.3425 0.3007 0.023 Uiso 1 1 calc R
C17 C 0.3224(4) 1.4331(3) 0.3331(2) 0.0152(7) Uani 1 1 d .
C18 C 0.4874(4) 1.4834(3) 0.3060(2) 0.0186(8) Uani 1 1 d .
C19 C 0.5810(5) 1.4701(4) 0.2294(2) 0.0254(8) Uani 1 1 d .
H19 H 0.6920 1.5022 0.2111 0.030 Uiso 1 1 calc R
C20 C 0.5134(5) 1.4104(4) 0.1798(2) 0.0259(9) Uani 1 1 d .
H20 H 0.5792 1.4025 0.1289 0.031 Uiso 1 1 calc R
C21 C 0.5595(5) 1.5615(3) 0.3533(2) 0.0195(8) Uani 1 1 d .
C22 C 0.2124(5) 1.4282(3) 0.4187(2) 0.0185(8) Uani 1 1 d .
C23 C 0.3861(5) 1.2422(4) 0.0909(2) 0.0277(9) Uani 1 1 d .
C24 C 0.1652(5) 1.4181(4) 0.0918(2) 0.0286(9) Uani 1 1 d .
N1 N 0.0690(5) 0.7258(3) 0.2535(2) 0.0330(8) Uani 1 1 d .
N2 N 0.1102(5) 0.7917(3) 0.11291(19) 0.0323(8) Uani 1 1 d .
O1 O -0.2719(4) 0.8340(3) 0.3584(2) 0.0582(10) Uani 1 1 d DU
O2 O -0.2557(16) 0.9724(11) 0.4561(8) 0.051(3) Uani 0.40 1 d P
O2' O -0.3129(9) 0.9496(7) 0.4327(5) 0.0424(18) Uani 0.60 1 d P
O3 O 0.0719(3) 0.8040(2) 0.42535(15) 0.0270(6) Uani 1 1 d .
O4 O 0.3167(3) 0.9096(2) 0.39323(18) 0.0363(7) Uani 1 1 d .
O5 O 0.0600(3) 1.4669(2) 0.42075(15) 0.0264(6) Uani 1 1 d .
O6 O 0.2766(3) 1.3728(2) 0.48598(14) 0.0226(6) Uani 1 1 d .
O7 O 0.4539(3) 1.6201(2) 0.39516(16) 0.0268(6) Uani 1 1 d .
O8 O 0.7236(3) 1.5611(2) 0.34459(16) 0.0291(6) Uani 1 1 d .
F1 F 0.4759(3) 1.3241(2) 0.02356(14) 0.0423(6) Uani 1 1 d .
F2 F 0.3053(3) 1.1686(2) 0.05838(15) 0.0414(6) Uani 1 1 d .
F3 F 0.5029(3) 1.1671(2) 0.13379(15) 0.0411(6) Uani 1 1 d .
F4 F 0.0980(3) 1.3851(2) 0.03186(13) 0.0396(6) Uani 1 1 d .
F5 F 0.2723(3) 1.5122(2) 0.04939(14) 0.0409(6) Uani 1 1 d .
F6 F 0.0361(3) 1.4675(2) 0.13703(14) 0.0349(6) Uani 1 1 d .
O1W O -0.7614(4) 0.6991(3) 0.56408(18) 0.0406(8) Uani 1 1 d D
H1A H -0.777(6) 0.620(2) 0.591(3) 0.061 Uiso 1 1 d D
H1B H -0.830(5) 0.727(4) 0.527(2) 0.061 Uiso 1 1 d D
O2W O -0.4873(4) 0.8326(3) 0.5878(2) 0.0476(8) Uani 1 1 d D
H2A H -0.579(3) 0.883(3) 0.574(3) 0.071 Uiso 1 1 d D
H2B H -0.396(3) 0.883(3) 0.572(3) 0.071 Uiso 1 1 d D
O3W O -0.392(2) 0.8823(16) 0.1970(9) 0.212(7) Uiso 0.50 1 d PD

loop_
_atom_site_aniso_label
_atom_site_aniso_U_11
_atom_site_aniso_U_22
_atom_site_aniso_U_33
_atom_site_aniso_U_23
_atom_site_aniso_U_13
_atom_site_aniso_U_12
Cd1 0.01804(15) 0.02212(15) 0.02254(15) -0.00407(12) -0.00357(12) -0.00428(12)
Cd2 0.02180(16) 0.02321(16) 0.03445(17) -0.00941(13) -0.00776(13) 0.00290(13)
C1 0.039(3) 0.041(3) 0.036(2) -0.009(2) -0.013(2) -0.009(2)
C2 0.028(2) 0.050(3) 0.029(2) -0.005(2) -0.0074(19) 0.001(2)
C3 0.029(2) 0.066(3) 0.027(2) -0.007(2) -0.0010(19) -0.005(2)
C4 0.067(3) 0.037(3) 0.028(2) -0.0117(19) -0.018(2) 0.000(2)
C5 0.064(3) 0.040(3) 0.020(2) -0.0056(18) -0.006(2) -0.003(2)
C6 0.018(2) 0.023(2) 0.064(3) 0.013(2) 0.003(2) 0.011(2)
C7 0.023(2) 0.0164(18) 0.031(2) -0.0049(16) -0.0018(17) -0.0069(16)
C8 0.019(2) 0.026(2) 0.038(2) -0.0005(18) -0.0068(18) -0.0076(17)
C9 0.022(2) 0.022(2) 0.026(2) 0.0051(16) -0.0101(17) -0.0034(17)
C10 0.0197(18) 0.0151(17) 0.0148(17) -0.0035(14) -0.0002(15) -0.0045(15)
C11 0.0194(19) 0.0201(19) 0.0205(18) -0.0038(15) -0.0048(16) -0.0033(16)
C12 0.024(2) 0.0131(17) 0.0211(18) -0.0044(15) -0.0028(16) -0.0007(16)
C13 0.024(2) 0.0170(19) 0.026(2) -0.0044(16) -0.0058(17) 0.0011(17)
C14 0.0179(18) 0.0227(19) 0.0172(17) -0.0062(15) -0.0034(15) -0.0073(16)
C15 0.0218(19) 0.0181(18) 0.0159(17) -0.0060(14) -0.0010(15) -0.0087(16)
C16 0.0171(18) 0.0193(18) 0.0192(18) -0.0018(15) -0.0007(15) -0.0052(15)
C17 0.0194(18) 0.0107(16) 0.0168(17) -0.0031(13) -0.0079(15) 0.0003(14)
C18 0.0135(17) 0.0205(19) 0.0216(18) -0.0052(15) -0.0032(15) -0.0020(15)
C19 0.0170(19) 0.034(2) 0.027(2) -0.0127(17) 0.0044(16) -0.0122(17)
C20 0.021(2) 0.037(2) 0.022(2) -0.0134(17) 0.0048(16) -0.0104(18)
C21 0.0214(19) 0.0160(18) 0.0206(18) -0.0006(15) -0.0078(16) -0.0048(16)
C22 0.0197(19) 0.0155(18) 0.0224(19) -0.0080(15) -0.0031(16) -0.0034(16)
C23 0.032(2) 0.029(2) 0.027(2) -0.0149(18) -0.0033(19) -0.0087(19)
C24 0.038(2) 0.022(2) 0.024(2) 0.0032(17) -0.0114(19) -0.0100(19)
N1 0.035(2) 0.037(2) 0.0240(18) -0.0034(15) -0.0048(16) -0.0075(17)
N2 0.045(2) 0.0307(19) 0.0204(17) -0.0036(14) -0.0073(16) -0.0036(17)
O1 0.0268(17) 0.0195(16) 0.109(3) 0.0245(17) -0.0281(19) -0.0130(14)
O2 0.058(8) 0.043(6) 0.047(7) -0.013(5) 0.023(6) -0.037(5)
O2' 0.037(4) 0.032(4) 0.050(5) -0.008(3) 0.007(3) 0.006(3)
O3 0.0316(15) 0.0190(13) 0.0280(14) 0.0019(11) -0.0095(12) -0.0097(12)
O4 0.0205(15) 0.0274(15) 0.0523(18) 0.0055(13) -0.0106(14) -0.0021(13)
O5 0.0155(13) 0.0318(15) 0.0305(14) -0.0091(12) -0.0009(11) 0.0029(12)
O6 0.0232(14) 0.0303(14) 0.0149(12) -0.0078(11) -0.0044(11) 0.0038(12)
O7 0.0258(15) 0.0285(14) 0.0329(15) -0.0177(12) -0.0073(12) 0.0000(12)
O8 0.0200(14) 0.0385(16) 0.0359(15) -0.0180(13) -0.0079(12) -0.0074(12)
F1 0.0495(16) 0.0442(15) 0.0297(13) -0.0129(11) 0.0150(12) -0.0191(13)
F2 0.0485(16) 0.0451(15) 0.0421(14) -0.0307(12) 0.0001(12) -0.0162(12)
F3 0.0332(14) 0.0459(15) 0.0456(14) -0.0190(12) -0.0031(12) 0.0076(12)
F4 0.0570(17) 0.0370(13) 0.0278(12) -0.0018(10) -0.0243(12) -0.0083(12)
F5 0.0511(16) 0.0286(13) 0.0344(13) 0.0096(11) -0.0071(12) -0.0213(12)
F6 0.0361(14) 0.0258(12) 0.0421(13) -0.0069(10) -0.0108(12) 0.0020(11)
O1W 0.0333(17) 0.0461(19) 0.0357(17) 0.0008(15) -0.0084(14) -0.0017(16)
O2W 0.046(2) 0.0416(19) 0.057(2) -0.0160(17) -0.0087(18) -0.0027(16)

loop_
_atom_type_symbol
_atom_type_description
_atom_type_scat_dispersion_real
_atom_type_scat_dispersion_imag
_atom_type_scat_source
C C 0.0033 0.0016 'International Tables Vol C Tables 4.2.6.8 and 6.1.1.4'
H H 0.0000 0.0000 'International Tables Vol C Tables 4.2.6.8 and 6.1.1.4'
N N 0.0061 0.0033 'International Tables Vol C Tables 4.2.6.8 and 6.1.1.4'
O O 0.0106 0.0060 'International Tables Vol C Tables 4.2.6.8 and 6.1.1.4'
F F 0.0171 0.0103 'International Tables Vol C Tables 4.2.6.8 and 6.1.1.4'
Cd Cd -0.8075 1.2024 'International Tables Vol C Tables 4.2.6.8 and 6.1.1.4'

loop_
_geom_angle_atom_site_label_1
_geom_angle_atom_site_label_2
_geom_angle_atom_site_label_3
_geom_angle
_geom_angle_site_symmetry_1
_geom_angle_site_symmetry_3
O5 Cd1 N1 94.72(10) 1_545 .
O5 Cd1 O8 85.93(10) 1_545 1_445
N1 Cd1 O8 91.34(11) . 1_445
O5 Cd1 O6 98.36(9) 1_545 2_576
N1 Cd1 O6 165.99(10) . 2_576
O8 Cd1 O6 84.61(10) 1_445 2_576
O5 Cd1 O3 109.64(10) 1_545 .
N1 Cd1 O3 88.05(11) . .
O8 Cd1 O3 164.42(8) 1_445 .
O6 Cd1 O3 92.26(10) 2_576 .
O5 Cd1 O1 168.59(10) 1_545 .
N1 Cd1 O1 89.68(12) . .
O8 Cd1 O1 83.44(11) 1_445 .
O6 Cd1 O1 76.55(11) 2_576 .
O3 Cd1 O1 80.99(11) . .
O7 Cd2 O4 92.72(10) 1_445 1_455
O7 Cd2 O1W 92.85(11) 1_445 .
O4 Cd2 O1W 84.71(10) 1_455 .
O7 Cd2 O6 85.83(9) 1_445 2_576
O4 Cd2 O6 164.39(10) 1_455 2_576
O1W Cd2 O6 110.87(10) . 2_576
O7 Cd2 O2W 158.60(10) 1_445 .
O4 Cd2 O2W 103.10(11) 1_455 .
O1W Cd2 O2W 74.65(12) . .
O6 Cd2 O2W 82.67(9) 2_576 .
O7 Cd2 O1 85.81(12) 1_445 .
O4 Cd2 O1 88.92(10) 1_455 .
O1W Cd2 O1 173.43(9) . .
O6 Cd2 O1 75.47(9) 2_576 .
O2W Cd2 O1 108.50(13) . .
O7 Cd2 O2' 132.3(2) 1_445 .
O4 Cd2 O2' 81.27(17) 1_455 .
O1W Cd2 O2' 132.99(19) . .
O6 Cd2 O2' 88.20(17) 2_576 .
O2W Cd2 O2' 65.4(2) . .
O1 Cd2 O2' 47.0(2) . .
N1 C1 N2 112.4(4) . .
N1 C1 H1 123.8 . .
N2 C1 H1 123.8 . .
C3 C2 N1 109.8(4) . .
C3 C2 H2 125.1 . .
N1 C2 H2 125.1 . .
C2 C3 N2 106.2(4) . .
C2 C3 H3 126.9 . .
N2 C3 H3 126.9 . .
N2 C4 C5 113.5(3) . .
N2 C4 H4A 108.9 . .
C5 C4 H4A 108.9 . .
N2 C4 H4B 108.9 . .
C5 C4 H4B 108.9 . .
H4A C4 H4B 107.7 . .
C4 C5 C5 113.1(5) . 2_575
C4 C5 H5A 109.0 . .
C5 C5 H5A 109.0 2_575 .
C4 C5 H5B 109.0 . .
C5 C5 H5B 109.0 2_575 .
H5A C5 H5B 107.8 . .
O2' C6 O1 113.2(6) . .
O2' C6 C7 124.8(6) . .
O1 C6 C7 120.5(5) . .
O2' C6 O2 28.2(5) . .
O1 C6 O2 134.6(6) . .
C7 C6 O2 104.5(6) . .
C8 C7 C12 118.7(3) . .
C8 C7 C6 116.3(3) . .
C12 C7 C6 124.9(3) . .
C9 C8 C7 121.6(4) . .
C9 C8 H8 119.2 . .
C7 C8 H8 119.2 . .
C8 C9 C10 120.3(3) . .
C8 C9 H9 119.8 . .
C10 C9 H9 119.8 . .
C9 C10 C11 118.4(3) . .
C9 C10 C14 123.8(3) . .
C11 C10 C14 117.8(3) . .
C12 C11 C10 121.5(3) . .
C12 C11 H11 119.3 . .
C10 C11 H11 119.3 . .
C11 C12 C7 119.4(3) . .
C11 C12 C13 118.9(3) . .
C7 C12 C13 121.6(3) . .
O4 C13 O3 124.6(3) . .
O4 C13 C12 116.6(3) . .
O3 C13 C12 118.8(3) . .
C15 C14 C10 111.7(3) . .
C15 C14 C24 105.8(3) . .
C10 C14 C24 112.4(3) . .
C15 C14 C23 112.2(3) . .
C10 C14 C23 106.8(3) . .
C24 C14 C23 107.9(3) . .
C20 C15 C16 118.1(3) . .
C20 C15 C14 123.9(3) . .
C16 C15 C14 117.8(3) . .
C17 C16 C15 121.4(3) . .
C17 C16 H16 119.3 . .
C15 C16 H16 119.3 . .
C16 C17 C18 119.9(3) . .
C16 C17 C22 115.3(3) . .
C18 C17 C22 124.7(3) . .
C19 C18 C17 118.5(3) . .
C19 C18 C21 119.4(3) . .
C17 C18 C21 121.8(3) . .
C20 C19 C18 121.5(4) . .
C20 C19 H19 119.2 . .
C18 C19 H19 119.2 . .
C19 C20 C15 120.6(3) . .
C19 C20 H20 119.7 . .
C15 C20 H20 119.7 . .
O7 C21 O8 127.1(3) . .
O7 C21 C18 117.7(3) . .
O8 C21 C18 115.1(3) . .
O5 C22 O6 122.8(3) . .
O5 C22 C17 119.2(3) . .
O6 C22 C17 117.6(3) . .
F1 C23 F2 106.0(3) . .
F1 C23 F3 106.5(3) . .
F2 C23 F3 106.2(3) . .
F1 C23 C14 114.2(3) . .
F2 C23 C14 111.6(3) . .
F3 C23 C14 111.8(3) . .
F6 C24 F5 106.4(3) . .
F6 C24 F4 107.2(3) . .
F5 C24 F4 106.1(3) . .
F6 C24 C14 111.7(3) . .
F5 C24 C14 112.6(3) . .
F4 C24 C14 112.4(3) . .
C1 N1 C2 105.2(3) . .
C1 N1 Cd1 124.2(3) . .
C2 N1 Cd1 130.5(3) . .
C1 N2 C3 106.4(3) . .
C1 N2 C4 126.9(4) . .
C3 N2 C4 126.7(4) . .
C6 O1 Cd1 112.4(2) . .
C6 O1 Cd2 103.1(3) . .
Cd1 O1 Cd2 99.81(11) . .
O2' O2 C6 46.2(12) . .
O2 O2' C6 105.6(16) . .
O2 O2' Cd2 135.0(16) . .
C6 O2' Cd2 96.5(5) . .
C13 O3 Cd1 136.4(2) . .
C13 O4 Cd2 127.1(2) . 1_655
C22 O5 Cd1 136.2(2) . 1_565
C22 O6 Cd1 113.5(2) . 2_576
C22 O6 Cd2 141.4(2) . 2_576
Cd1 O6 Cd2 102.72(9) 2_576 2_576
C21 O7 Cd2 132.5(2) . 1_665
C21 O8 Cd1 135.5(2) . 1_665
Cd2 O1W H1A 119(3) . .
Cd2 O1W H1B 96(3) . .
H1A O1W H1B 112(3) . .
Cd2 O2W H2A 86(3) . .
Cd2 O2W H2B 107(4) . .
H2A O2W H2B 106(2) . .

loop_
_geom_bond_atom_site_label_1
_geom_bond_atom_site_label_2
_geom_bond_distance
_geom_bond_site_symmetry_2
Cd1 O5 2.265(2) 1_545
Cd1 N1 2.274(3) .
Cd1 O8 2.280(3) 1_445
Cd1 O6 2.304(2) 2_576
Cd1 O3 2.327(3) .
Cd1 O1 2.363(3) .
Cd2 O7 2.266(3) 1_445
Cd2 O4 2.279(2) 1_455
Cd2 O1W 2.298(3) .
Cd2 O6 2.343(2) 2_576
Cd2 O2W 2.376(3) .
Cd2 O1 2.382(4) .
Cd2 O2' 2.578(8) .
C1 N1 1.310(5) .
C1 N2 1.326(5) .
C1 H1 0.9300 .
C2 C3 1.345(6) .
C2 N1 1.363(5) .
C2 H2 0.9300 .
C3 N2 1.373(5) .
C3 H3 0.9300 .
C4 N2 1.474(5) .
C4 C5 1.513(6) .
C4 H4A 0.9700 .
C4 H4B 0.9700 .
C5 C5 1.519(8) 2_575
C5 H5A 0.9700 .
C5 H5B 0.9700 .
C6 O2' 1.130(8) .
C6 O1 1.249(6) .
C6 C7 1.494(6) .
C6 O2 1.508(12) .
C7 C8 1.392(5) .
C7 C12 1.400(5) .
C8 C9 1.376(5) .
C8 H8 0.9300 .
C9 C10 1.387(5) .
C9 H9 0.9300 .
C10 C11 1.405(4) .
C10 C14 1.541(5) .
C11 C12 1.383(5) .
C11 H11 0.9300 .
C12 C13 1.513(5) .
C13 O4 1.254(5) .
C13 O3 1.256(4) .
C14 C15 1.538(5) .
C14 C24 1.547(5) .
C14 C23 1.555(5) .
C15 C20 1.387(5) .
C15 C16 1.399(5) .
C16 C17 1.386(5) .
C16 H16 0.9300 .
C17 C18 1.394(5) .
C17 C22 1.509(5) .
C18 C19 1.388(5) .
C18 C21 1.512(5) .
C19 C20 1.378(5) .
C19 H19 0.9300 .
C20 H20 0.9300 .
C21 O7 1.251(4) .
C21 O8 1.269(4) .
C22 O5 1.237(4) .
C22 O6 1.269(4) .
C23 F1 1.335(4) .
C23 F2 1.340(4) .
C23 F3 1.340(4) .
C24 F6 1.331(5) .
C24 F5 1.332(4) .
C24 F4 1.344(4) .
O2 O2' 0.739(10) .
O4 Cd2 2.279(2) 1_655
O5 Cd1 2.265(2) 1_565
O6 Cd1 2.304(2) 2_576
O6 Cd2 2.343(2) 2_576
O7 Cd2 2.266(3) 1_665
O8 Cd1 2.280(3) 1_665
O1W H1A 0.864(18) .
O1W H1B 0.86(4) .
O2W H2A 0.90(3) .
O2W H2B 0.89(3) .

loop_
_geom_hbond_atom_site_label_D
_geom_hbond_atom_site_label_H
_geom_hbond_atom_site_label_A
_geom_hbond_distance_DH
_geom_hbond_distance_HA
_geom_hbond_distance_DA
_geom_hbond_angle_DHA
_geom_hbond_site_symmetry_A
O2W H2B O2 0.89(3) 2.05(4) 2.736(12) 133(5) .
O1W H1A O8 0.864(18) 2.02(2) 2.850(4) 160(4) 2_576
O1W H1B O3 0.86(4) 1.90(2) 2.747(3) 165(5) 1_455
O2W H2A O2 0.90(3) 1.98(2) 2.860(14) 166(4) 2_476
O2W H2B O4 0.89(3) 2.65(4) 3.348(5) 135(4) 2_576

loop_
_geom_torsion_atom_site_label_1
_geom_torsion_atom_site_label_2
_geom_torsion_atom_site_label_3
_geom_torsion_atom_site_label_4
_geom_torsion
_geom_torsion_site_symmetry_1
_geom_torsion_site_symmetry_4
N1 C2 C3 N2 0.7(5) . .
N2 C4 C5 C5 -64.9(6) . 2_575
O2' C6 C7 C8 -77.9(7) . .
O1 C6 C7 C8 86.8(4) . .
O2 C6 C7 C8 -99.6(6) . .
O2' C6 C7 C12 97.5(6) . .
O1 C6 C7 C12 -97.9(5) . .
O2 C6 C7 C12 75.8(7) . .
C12 C7 C8 C9 -1.8(6) . .
C6 C7 C8 C9 173.9(4) . .
C7 C8 C9 C10 -0.4(6) . .
C8 C9 C10 C11 1.1(5) . .
C8 C9 C10 C14 -177.4(3) . .
C9 C10 C11 C12 0.3(5) . .
C14 C10 C11 C12 178.9(3) . .
C10 C11 C12 C7 -2.5(5) . .
C10 C11 C12 C13 176.9(3) . .
C8 C7 C12 C11 3.1(5) . .
C6 C7 C12 C11 -172.1(4) . .
C8 C7 C12 C13 -176.2(3) . .
C6 C7 C12 C13 8.6(6) . .
C11 C12 C13 O4 9.2(5) . .
C7 C12 C13 O4 -171.4(3) . .
C11 C12 C13 O3 -170.0(3) . .
C7 C12 C13 O3 9.4(5) . .
C9 C10 C14 C15 124.6(4) . .
C11 C10 C14 C15 -53.9(4) . .
C9 C10 C14 C24 5.8(5) . .
C11 C10 C14 C24 -172.6(3) . .
C9 C10 C14 C23 -112.3(4) . .
C11 C10 C14 C23 69.2(4) . .
C10 C14 C15 C20 150.6(3) . .
C24 C14 C15 C20 -86.8(4) . .
C23 C14 C15 C20 30.7(5) . .
C10 C14 C15 C16 -34.6(4) . .
C24 C14 C15 C16 88.0(4) . .
C23 C14 C15 C16 -154.6(3) . .
C20 C15 C16 C17 -0.1(5) . .
C14 C15 C16 C17 -175.2(3) . .
C15 C16 C17 C18 1.3(5) . .
C15 C16 C17 C22 -174.4(3) . .
C16 C17 C18 C19 -1.7(5) . .
C22 C17 C18 C19 173.5(3) . .
C16 C17 C18 C21 172.7(3) . .
C22 C17 C18 C21 -12.0(5) . .
C17 C18 C19 C20 1.0(5) . .
C21 C18 C19 C20 -173.6(3) . .
C18 C19 C20 C15 0.3(5) . .
C16 C15 C20 C19 -0.7(5) . .
C14 C15 C20 C19 174.1(3) . .
C19 C18 C21 O7 147.8(3) . .
C17 C18 C21 O7 -26.6(5) . .
C19 C18 C21 O8 -31.2(4) . .
C17 C18 C21 O8 154.4(3) . .
C16 C17 C22 O5 -54.2(4) . .
C18 C17 C22 O5 130.4(4) . .
C16 C17 C22 O6 119.1(3) . .
C18 C17 C22 O6 -56.4(5) . .
C15 C14 C23 F1 -74.2(4) . .
C10 C14 C23 F1 163.0(3) . .
C24 C14 C23 F1 42.0(4) . .
C15 C14 C23 F2 165.6(3) . .
C10 C14 C23 F2 42.8(4) . .
C24 C14 C23 F2 -78.2(4) . .
C15 C14 C23 F3 46.8(4) . .
C10 C14 C23 F3 -76.0(4) . .
C24 C14 C23 F3 163.0(3) . .
C15 C14 C24 F6 -67.7(4) . .
C10 C14 C24 F6 54.5(4) . .
C23 C14 C24 F6 172.0(3) . .
C15 C14 C24 F5 52.1(4) . .
C10 C14 C24 F5 174.3(3) . .
C23 C14 C24 F5 -68.3(4) . .
C15 C14 C24 F4 171.8(3) . .
C10 C14 C24 F4 -66.0(4) . .
C23 C14 C24 F4 51.5(4) . .
N2 C1 N1 C2 0.8(5) . .
N2 C1 N1 Cd1 176.6(3) . .
C3 C2 N1 C1 -0.9(5) . .
C3 C2 N1 Cd1 -176.3(3) . .
O5 Cd1 N1 C1 113.0(3) 1_545 .
O8 Cd1 N1 C1 27.0(3) 1_445 .
O6 Cd1 N1 C1 -45.9(6) 2_576 .
O3 Cd1 N1 C1 -137.4(3) . .
O1 Cd1 N1 C1 -56.5(3) . .
O5 Cd1 N1 C2 -72.3(4) 1_545 .
O8 Cd1 N1 C2 -158.3(4) 1_445 .
O6 Cd1 N1 C2 128.8(4) 2_576 .
O3 Cd1 N1 C2 37.2(4) . .
O1 Cd1 N1 C2 118.2(4) . .
N1 C1 N2 C3 -0.4(5) . .
N1 C1 N2 C4 179.0(3) . .
C2 C3 N2 C1 -0.2(5) . .
C2 C3 N2 C4 -179.6(4) . .
C5 C4 N2 C1 109.6(5) . .
C5 C4 N2 C3 -71.1(6) . .
O2' C6 O1 Cd1 -111.6(5) . .
C7 C6 O1 Cd1 82.1(4) . .
O2 C6 O1 Cd1 -89.3(9) . .
O2' C6 O1 Cd2 -5.0(5) . .
C7 C6 O1 Cd2 -171.4(3) . .
O2 C6 O1 Cd2 17.3(9) . .
O5 Cd1 O1 C6 155.7(5) 1_545 .
N1 Cd1 O1 C6 -91.5(3) . .
O8 Cd1 O1 C6 177.1(3) 1_445 .
O6 Cd1 O1 C6 91.1(3) 2_576 .
O3 Cd1 O1 C6 -3.4(3) . .
O5 Cd1 O1 Cd2 47.0(6) 1_545 .
N1 Cd1 O1 Cd2 159.83(14) . .
O8 Cd1 O1 Cd2 68.44(13) 1_445 .
O6 Cd1 O1 Cd2 -17.56(11) 2_576 .
O3 Cd1 O1 Cd2 -112.09(14) . .
O7 Cd2 O1 C6 174.6(2) 1_445 .
O4 Cd2 O1 C6 81.8(2) 1_455 .
O1W Cd2 O1 C6 96.1(11) . .
O6 Cd2 O1 C6 -98.6(2) 2_576 .
O2W Cd2 O1 C6 -21.6(3) . .
O2' Cd2 O1 C6 2.8(3) . .
O7 Cd2 O1 Cd1 -69.43(13) 1_445 .
O4 Cd2 O1 Cd1 -162.23(13) 1_455 .
O1W Cd2 O1 Cd1 -147.9(10) . .
O6 Cd2 O1 Cd1 17.35(10) 2_576 .
O2W Cd2 O1 Cd1 94.30(14) . .
O2' Cd2 O1 Cd1 118.7(3) . .
O1 C6 O2 O2' -48(2) . .
C7 C6 O2 O2' 140.0(15) . .
C6 O2 O2' Cd2 117(2) . .
O1 C6 O2' O2 145.0(15) . .
C7 C6 O2' O2 -49.3(18) . .
O1 C6 O2' Cd2 4.6(5) . .
C7 C6 O2' Cd2 170.2(4) . .
O2 C6 O2' Cd2 -140.5(17) . .
O7 Cd2 O2' O2 -134(2) 1_445 .
O4 Cd2 O2' O2 140(2) 1_455 .
O1W Cd2 O2' O2 66(2) . .
O6 Cd2 O2' O2 -51(2) 2_576 .
O2W Cd2 O2' O2 32(2) . .
O1 Cd2 O2' O2 -123(2) . .
O7 Cd2 O2' C6 -14.0(6) 1_445 .
O4 Cd2 O2' C6 -99.7(4) 1_455 .
O1W Cd2 O2' C6 -174.0(3) . .
O6 Cd2 O2' C6 68.7(4) 2_576 .
O2W Cd2 O2' C6 151.5(5) . .
O1 Cd2 O2' C6 -3.0(3) . .
O4 C13 O3 Cd1 -122.1(4) . .
C12 C13 O3 Cd1 57.0(5) . .
O5 Cd1 O3 C13 109.1(3) 1_545 .
N1 Cd1 O3 C13 14.8(3) . .
O8 Cd1 O3 C13 -73.2(5) 1_445 .
O6 Cd1 O3 C13 -151.2(3) 2_576 .
O1 Cd1 O3 C13 -75.2(3) . .
O3 C13 O4 Cd2 7.1(6) . 1_655
C12 C13 O4 Cd2 -172.1(2) . 1_655
O6 C22 O5 Cd1 112.6(4) . 1_565
C17 C22 O5 Cd1 -74.6(4) . 1_565
O5 C22 O6 Cd1 3.2(4) . 2_576
C17 C22 O6 Cd1 -169.7(2) . 2_576
O5 C22 O6 Cd2 161.5(3) . 2_576
C17 C22 O6 Cd2 -11.5(6) . 2_576
O8 C21 O7 Cd2 3.8(6) . 1_665
C18 C21 O7 Cd2 -175.2(2) . 1_665
O7 C21 O8 Cd1 -2.0(6) . 1_665
C18 C21 O8 Cd1 177.0(2) . 1_665
